data_7025169
loop_
_publ_author_name
'Sachse, Anna'
'Demeshko, Serhiy'
'Dechert, Sebastian'
'Daebel, Venita'
'Lange, Adam'
'Meyer, Franc'

_publ_section_title
;
 Highly preorganized pyrazolate-bridged palladium(II) and nickel(II)
 complexes in bimetallic norbornene polymerization.
;
_journal_issue 16
_journal_name_full 'Dalton transactions (Cambridge, England : 2003)'
_journal_page_first 3903
_journal_page_last 3914
_journal_paper_doi 10.1039/b925535d
_journal_volume 39
_journal_year 2010
_chemical_formula_moiety 'C94 H98 N8 Ni'
_chemical_formula_sum 'C94 H98 N8 Ni'
_chemical_formula_weight 1398.51
_chemical_name_systematic
;
?
;
_space_group_IT_number 2
_symmetry_cell_setting triclinic
_symmetry_space_group_name_Hall '-P 1'
_symmetry_space_group_name_H-M 'P -1'
_atom_sites_solution_hydrogens geom
_atom_sites_solution_primary direct
_atom_sites_solution_secondary difmap
_audit_creation_method SHELXL-97
_cell_angle_alpha 83.335(5)
_cell_angle_beta 80.671(5)
_cell_angle_gamma 86.048(5)
_cell_formula_units_Z 2
_cell_length_a 9.7920(6)
_cell_length_b 14.7660(9)
_cell_length_c 27.8400(16)
_cell_measurement_reflns_used 37618
_cell_measurement_temperature 133(2)
_cell_measurement_theta_max 27.03
_cell_measurement_theta_min 1.49
_cell_volume 3940.1(4)
_computing_cell_refinement 'X-AREA (Stoe & Cie, 2002)'
_computing_data_collection 'X-AREA (Stoe & Cie, 2002)'
_computing_data_reduction 'X-AREA (Stoe & Cie, 2002)'
_computing_molecular_graphics 'DIAMOND (Brandenburg, 2001)'
_computing_publication_material 'SHELXL-97 (Sheldrick, 1997)'
_computing_structure_refinement 'SHELXL-97 (Sheldrick, 1997)'
_computing_structure_solution 'SHELXS-97 (Sheldrick, 1990)'
_diffrn_ambient_temperature 133(2)
_diffrn_measured_fraction_theta_full 0.987
_diffrn_measured_fraction_theta_max 0.987
_diffrn_measurement_device_type 'Stoe IPDS II'
_diffrn_measurement_method \w
_diffrn_radiation_monochromator graphite
_diffrn_radiation_source 'fine-focus sealed tube'
_diffrn_radiation_type MoK\a
_diffrn_radiation_wavelength 0.71073
_diffrn_reflns_av_R_equivalents 0.1101
_diffrn_reflns_av_sigmaI/netI 0.1900
_diffrn_reflns_limit_h_max 12
_diffrn_reflns_limit_h_min -11
_diffrn_reflns_limit_k_max 18
_diffrn_reflns_limit_k_min -18
_diffrn_reflns_limit_l_max 35
_diffrn_reflns_limit_l_min -35
_diffrn_reflns_number 37618
_diffrn_reflns_theta_full 27.03
_diffrn_reflns_theta_max 27.03
_diffrn_reflns_theta_min 1.49
_exptl_absorpt_coefficient_mu 0.298
_exptl_absorpt_correction_type none
_exptl_crystal_colour red
_exptl_crystal_density_diffrn 1.179
_exptl_crystal_density_method 'not measured'
_exptl_crystal_description needle
_exptl_crystal_F_000 1492
_exptl_crystal_size_max 0.41
_exptl_crystal_size_mid 0.25
_exptl_crystal_size_min 0.07
_refine_diff_density_max 0.360
_refine_diff_density_min -0.420
_refine_diff_density_rms 0.054
_refine_ls_extinction_method none
_refine_ls_goodness_of_fit_ref 0.871
_refine_ls_hydrogen_treatment constr
_refine_ls_matrix_type full
_refine_ls_number_parameters 800
_refine_ls_number_reflns 17062
_refine_ls_number_restraints 31
_refine_ls_restrained_S_all 0.882
_refine_ls_R_factor_all 0.1940
_refine_ls_R_factor_gt 0.0729
_refine_ls_shift/su_max 0.001
_refine_ls_shift/su_mean 0.000
_refine_ls_structure_factor_coef Fsqd
_refine_ls_weighting_details 'calc w=1/[\s^2^(Fo^2^)+(0.0426P)^2^+0.0000P] where P=(Fo^2^+2Fc^2^)/3'
_refine_ls_weighting_scheme calc
_refine_ls_wR_factor_gt 0.1203
_refine_ls_wR_factor_ref 0.1565
_reflns_number_gt 6680
_reflns_number_total 17062
_reflns_threshold_expression >2sigma(I)
_cod_data_source_file b925535d.txt
_cod_data_source_block 8-as33
_cod_database_code 7025169

loop_
_symmetry_equiv_pos_as_xyz
'x, y, z'
'-x, -y, -z'

loop_
_atom_site_label
_atom_site_type_symbol
_atom_site_fract_x
_atom_site_fract_y
_atom_site_fract_z
_atom_site_U_iso_or_equiv
_atom_site_adp_type
_atom_site_occupancy
_atom_site_symmetry_multiplicity
_atom_site_calc_flag
_atom_site_refinement_flags
_atom_site_disorder_assembly
_atom_site_disorder_group
Ni1 Ni 1.0000 0.5000 1.0000 0.0336(2) Uani 1 2 d S . .
Ni2 Ni 0.5000 0.5000 0.5000 0.0363(3) Uani 1 2 d S . .
N1 N 0.9841(4) 0.4006(3) 0.96447(12) 0.0339(10) Uani 1 1 d . . .
N2 N 1.0371(4) 0.3771(2) 0.91965(12) 0.0345(10) Uani 1 1 d . . .
N3 N 0.8735(4) 0.4308(3) 1.04913(12) 0.0399(11) Uani 1 1 d . A .
N4 N 1.1208(4) 0.1719(3) 0.87707(12) 0.0364(9) Uani 1 1 d . A .
N11 N 0.5200(4) 0.6072(3) 0.52845(12) 0.0350(10) Uani 1 1 d . . .
N12 N 0.4708(4) 0.6397(2) 0.57160(12) 0.0347(10) Uani 1 1 d . . .
N13 N 0.6342(5) 0.5559(3) 0.44800(13) 0.0412(11) Uani 1 1 d . B .
N14 N 0.6231(4) 0.7849(3) 0.63022(12) 0.0413(10) Uani 1 1 d . B .
C1 C 0.9153(5) 0.2584(3) 0.96153(15) 0.0352(11) Uani 1 1 d D . .
C2 C 0.9078(5) 0.3310(3) 0.99023(15) 0.0328(11) Uani 1 1 d . A .
C3 C 0.9973(5) 0.2915(3) 0.91787(14) 0.0317(11) Uani 1 1 d . A .
C4A C 0.8724(6) 0.1585(3) 0.97802(18) 0.0219(19) Uiso 0.466(5) 1 d PGD A 1
C5A C 0.9016(6) 0.1114(4) 1.02171(18) 0.032(2) Uiso 0.466(5) 1 d PG A 1
H5A H 0.9584 0.1363 1.0400 0.039 Uiso 0.466(5) 1 calc PR A 1
C6A C 0.8458(6) 0.0273(3) 1.03812(17) 0.038(2) Uiso 0.466(5) 1 d PG A 1
H6A H 0.8653 -0.0042 1.0674 0.046 Uiso 0.466(5) 1 calc PR A 1
C7A C 0.7609(7) -0.0099(3) 1.0109(2) 0.043(2) Uiso 0.466(5) 1 d PG A 1
H7A H 0.7236 -0.0662 1.0218 0.052 Uiso 0.466(5) 1 calc PR A 1
C8A C 0.7317(6) 0.0372(4) 0.9672(2) 0.042(2) Uiso 0.466(5) 1 d PG A 1
H8A H 0.6749 0.0123 0.9489 0.050 Uiso 0.466(5) 1 calc PR A 1
C9A C 0.7875(7) 0.1213(4) 0.95075(16) 0.036(2) Uiso 0.466(5) 1 d PG A 1
H9A H 0.7680 0.1528 0.9215 0.043 Uiso 0.466(5) 1 calc PR A 1
C4B C 0.8220(5) 0.1812(3) 0.9703(2) 0.0305(19) Uiso 0.534(5) 1 d PGD A 2
C5B C 0.8878(4) 0.0952(4) 0.9668(2) 0.038(2) Uiso 0.534(5) 1 d PG A 2
H5B H 0.9833 0.0895 0.9574 0.046 Uiso 0.534(5) 1 calc PR A 2
C6B C 0.8109(6) 0.0177(3) 0.9775(2) 0.053(2) Uiso 0.534(5) 1 d PG A 2
H6B H 0.8549 -0.0398 0.9752 0.063 Uiso 0.534(5) 1 calc PR A 2
C7B C 0.6682(6) 0.0262(3) 0.9916(2) 0.056(3) Uiso 0.534(5) 1 d PG A 2
H7B H 0.6167 -0.0256 0.9988 0.068 Uiso 0.534(5) 1 calc PR A 2
C8B C 0.6024(4) 0.1122(4) 0.9951(2) 0.048(2) Uiso 0.534(5) 1 d PG A 2
H8B H 0.5069 0.1179 1.0045 0.058 Uiso 0.534(5) 1 calc PR A 2
C9B C 0.6793(5) 0.1897(3) 0.9844(2) 0.042(2) Uiso 0.534(5) 1 d PG A 2
H9B H 0.6353 0.2473 0.9867 0.050 Uiso 0.534(5) 1 calc PR A 2
C10 C 0.8429(5) 0.3513(3) 1.03831(16) 0.0333(10) Uiso 1 1 d D . .
C11A C 0.7501(5) 0.2902(3) 1.0719(2) 0.034(5) Uiso 0.539(5) 1 d PGD A 3
C12A C 0.6112(5) 0.3098(3) 1.0892(2) 0.039(2) Uiso 0.539(5) 1 d PG A 3
H12A H 0.5705 0.3670 1.0808 0.047 Uiso 0.539(5) 1 calc PR A 3
C13A C 0.5330(4) 0.2438(3) 1.1190(2) 0.039(2) Uiso 0.539(5) 1 d PG A 3
H13A H 0.4400 0.2569 1.1306 0.047 Uiso 0.539(5) 1 calc PR A 3
C14A C 0.5937(5) 0.1583(3) 1.13152(19) 0.042(2) Uiso 0.539(5) 1 d PG A 3
H14A H 0.5414 0.1141 1.1515 0.051 Uiso 0.539(5) 1 calc PR A 3
C15A C 0.7327(5) 0.1387(3) 1.11425(19) 0.044(2) Uiso 0.539(5) 1 d PG A 3
H15A H 0.7733 0.0815 1.1226 0.080 Uiso 0.539(5) 1 calc PR A 3
C16A C 0.8109(4) 0.2047(3) 1.08446(19) 0.0346(19) Uiso 0.539(5) 1 d PG A 3
H16A H 0.9039 0.1916 1.0729 0.041 Uiso 0.539(5) 1 calc PR A 3
C11B C 0.7438(6) 0.2854(4) 1.0679(2) 0.027(5) Uiso 0.461(5) 1 d PGD A 4
C12B C 0.6369(7) 0.2663(5) 1.04398(18) 0.043(3) Uiso 0.461(5) 1 d PG A 4
H12B H 0.6349 0.2908 1.0118 0.052 Uiso 0.461(5) 1 calc PR A 4
C13B C 0.5329(6) 0.2105(5) 1.0682(2) 0.054(3) Uiso 0.461(5) 1 d PG A 4
H13B H 0.4613 0.1977 1.0521 0.065 Uiso 0.461(5) 1 calc PR A 4
C14B C 0.5359(6) 0.1739(4) 1.1163(2) 0.045(3) Uiso 0.461(5) 1 d PG A 4
H14B H 0.4663 0.1366 1.1325 0.054 Uiso 0.461(5) 1 calc PR A 4
C15B C 0.6428(7) 0.1930(4) 1.14026(17) 0.040(2) Uiso 0.461(5) 1 d PG A 4
H15B H 0.6448 0.1684 1.1725 0.080 Uiso 0.461(5) 1 calc PR A 4
C16B C 0.7468(6) 0.2487(4) 1.1161(2) 0.046(3) Uiso 0.461(5) 1 d PG A 4
H16B H 0.8184 0.2615 1.1321 0.055 Uiso 0.461(5) 1 calc PR A 4
C17 C 0.8143(6) 0.4611(4) 1.09613(15) 0.0458(15) Uani 1 1 d . . .
C18 C 0.6958(6) 0.5199(5) 1.09856(19) 0.0625(19) Uani 1 1 d D A .
C19 C 0.6473(7) 0.5546(5) 1.1429(2) 0.078(2) Uani 1 1 d . . .
H19 H 0.5674 0.5927 1.1461 0.094 Uiso 1 1 calc R A .
C20 C 0.7170(9) 0.5328(5) 1.1819(2) 0.080(3) Uani 1 1 d . A .
H20 H 0.6853 0.5583 1.2110 0.096 Uiso 1 1 calc R . .
C21 C 0.8331(9) 0.4740(4) 1.17921(19) 0.079(2) Uani 1 1 d . . .
H21 H 0.8764 0.4594 1.2067 0.094 Uiso 1 1 calc R A .
C22 C 0.8871(7) 0.4359(4) 1.13580(17) 0.0598(19) Uani 1 1 d D A .
C23A C 0.6255(9) 0.5637(9) 1.0523(3) 0.047(3) Uiso 0.590(14) 1 d PD A 5
H23A H 0.6591 0.5248 1.0262 0.057 Uiso 0.590(14) 1 calc PR A 5
C24A C 0.6629(13) 0.6625(9) 1.0303(4) 0.068(3) Uiso 0.590(14) 1 d PD A 5
H24A H 0.7617 0.6667 1.0251 0.102 Uiso 0.590(14) 1 calc PR A 5
H24B H 0.6211 0.7051 1.0527 0.102 Uiso 0.590(14) 1 calc PR A 5
H24C H 0.6289 0.6766 0.9997 0.102 Uiso 0.590(14) 1 calc PR A 5
C25A C 0.4653(10) 0.5646(9) 1.0588(4) 0.069(4) Uiso 0.590(14) 1 d PD A 5
H25A H 0.4350 0.5050 1.0720 0.104 Uiso 0.590(14) 1 calc PR A 5
H25B H 0.4354 0.5809 1.0276 0.104 Uiso 0.590(14) 1 calc PR A 5
H25C H 0.4263 0.6083 1.0808 0.104 Uiso 0.590(14) 1 calc PR A 5
C23B C 0.6177(11) 0.5208(10) 1.0601(4) 0.040(3) Uiso 0.410(14) 1 d PD A 6
H23B H 0.6582 0.4754 1.0381 0.047 Uiso 0.410(14) 1 calc PR A 6
C24B C 0.6448(17) 0.6160(12) 1.0352(5) 0.056(4) Uiso 0.410(14) 1 d PD A 6
H24D H 0.5966 0.6276 1.0076 0.084 Uiso 0.410(14) 1 calc PR A 6
H24E H 0.7425 0.6210 1.0244 0.084 Uiso 0.410(14) 1 calc PR A 6
H24F H 0.6126 0.6599 1.0580 0.084 Uiso 0.410(14) 1 calc PR A 6
C25B C 0.4678(14) 0.5029(12) 1.0783(6) 0.071(5) Uiso 0.410(14) 1 d PD A 6
H25D H 0.4187 0.5052 1.0510 0.106 Uiso 0.410(14) 1 calc PR A 6
H25E H 0.4279 0.5485 1.0991 0.106 Uiso 0.410(14) 1 calc PR A 6
H25F H 0.4611 0.4436 1.0965 0.106 Uiso 0.410(14) 1 calc PR A 6
C26A C 1.0322(13) 0.3777(8) 1.1286(5) 0.058(4) Uiso 0.53(2) 1 d PD A 7
H26A H 1.0298 0.3434 1.1007 0.069 Uiso 0.53(2) 1 calc PR A 7
C27A C 1.0568(19) 0.3039(8) 1.1723(4) 0.078(5) Uiso 0.53(2) 1 d PD A 7
H27A H 0.9755 0.2694 1.1824 0.117 Uiso 0.53(2) 1 calc PR A 7
H27B H 1.0755 0.3336 1.1992 0.117 Uiso 0.53(2) 1 calc PR A 7
H27C H 1.1344 0.2636 1.1618 0.117 Uiso 0.53(2) 1 calc PR A 7
C28A C 1.1671(14) 0.4290(8) 1.1161(5) 0.060(4) Uiso 0.53(2) 1 d PD A 7
H28A H 1.2450 0.3857 1.1132 0.090 Uiso 0.53(2) 1 calc PR A 7
H28B H 1.1733 0.4663 1.1416 0.090 Uiso 0.53(2) 1 calc PR A 7
H28C H 1.1672 0.4669 1.0856 0.090 Uiso 0.53(2) 1 calc PR A 7
C26B C 0.9948(14) 0.3713(7) 1.1361(5) 0.047(4) Uiso 0.47(2) 1 d PD A 8
H26B H 1.0065 0.3418 1.1058 0.057 Uiso 0.47(2) 1 calc PR A 8
C27B C 0.9633(18) 0.2999(8) 1.1791(4) 0.061(4) Uiso 0.47(2) 1 d PD A 8
H27D H 1.0386 0.2547 1.1790 0.092 Uiso 0.47(2) 1 calc PR A 8
H27E H 0.8798 0.2714 1.1768 0.092 Uiso 0.47(2) 1 calc PR A 8
H27F H 0.9514 0.3283 1.2090 0.092 Uiso 0.47(2) 1 calc PR A 8
C28B C 1.1208(17) 0.4285(9) 1.1353(6) 0.069(4) Uiso 0.47(2) 1 d PD A 8
H28D H 1.2028 0.3889 1.1353 0.103 Uiso 0.47(2) 1 calc PR A 8
H28E H 1.1073 0.4609 1.1638 0.103 Uiso 0.47(2) 1 calc PR A 8
H28F H 1.1311 0.4713 1.1064 0.103 Uiso 0.47(2) 1 calc PR A 8
C29 C 1.0494(5) 0.2475(3) 0.87249(14) 0.0319(10) Uani 1 1 d . . .
C30 C 1.0133(5) 0.2966(3) 0.82597(14) 0.0362(11) Uani 1 1 d . A .
C31 C 0.8825(5) 0.3388(3) 0.82563(16) 0.0434(12) Uani 1 1 d . . .
H31 H 0.8204 0.3382 0.8547 0.052 Uiso 1 1 calc R A .
C32 C 0.8425(7) 0.3817(4) 0.78298(19) 0.0582(15) Uani 1 1 d . A .
H32 H 0.7532 0.4078 0.7834 0.070 Uiso 1 1 calc R . .
C33 C 0.9349(7) 0.3862(4) 0.7395(2) 0.0584(16) Uani 1 1 d . . .
H33 H 0.9084 0.4156 0.7108 0.070 Uiso 1 1 calc R A .
C34 C 1.0657(6) 0.3468(3) 0.73932(17) 0.0501(14) Uani 1 1 d . A .
H34 H 1.1282 0.3502 0.7103 0.060 Uiso 1 1 calc R . .
C35 C 1.1066(5) 0.3020(3) 0.78178(14) 0.0411(11) Uani 1 1 d . . .
H35 H 1.1958 0.2756 0.7810 0.049 Uiso 1 1 calc R A .
C36 C 1.1800(5) 0.1230(3) 0.83670(14) 0.0390(11) Uani 1 1 d . . .
C37 C 1.3266(5) 0.1208(4) 0.82467(17) 0.0512(13) Uani 1 1 d D A .
C38 C 1.3877(6) 0.0691(4) 0.78698(19) 0.0663(17) Uani 1 1 d . . .
H38 H 1.4835 0.0679 0.7780 0.080 Uiso 1 1 calc R A .
C40 C 1.3104(6) 0.0199(4) 0.76267(18) 0.0581(15) Uani 1 1 d . A .
H40 H 1.3537 -0.0137 0.7377 0.070 Uiso 1 1 calc R . .
C41 C 1.1689(6) 0.0212(3) 0.77588(17) 0.0523(14) Uani 1 1 d . . .
H41 H 1.1170 -0.0124 0.7598 0.063 Uiso 1 1 calc R A .
C42 C 1.1005(5) 0.0723(3) 0.81319(16) 0.0391(11) Uani 1 1 d . A .
C43A C 1.4050(12) 0.1797(7) 0.8534(4) 0.076(5) Uiso 0.707(14) 1 d PD A 9
H43A H 1.3451 0.2157 0.8767 0.091 Uiso 0.707(14) 1 calc PR A 9
C44A C 1.5026(10) 0.0969(6) 0.8786(4) 0.080(3) Uiso 0.707(14) 1 d PD A 9
H44A H 1.4442 0.0519 0.8977 0.119 Uiso 0.707(14) 1 calc PR A 9
H44B H 1.5560 0.1220 0.8995 0.119 Uiso 0.707(14) 1 calc PR A 9
H44C H 1.5639 0.0690 0.8534 0.119 Uiso 0.707(14) 1 calc PR A 9
C45A C 1.5229(12) 0.2316(8) 0.8210(4) 0.075(4) Uiso 0.707(14) 1 d PD A 9
H45A H 1.5653 0.2675 0.8406 0.112 Uiso 0.707(14) 1 calc PR A 9
H45B H 1.4862 0.2711 0.7957 0.112 Uiso 0.707(14) 1 calc PR A 9
H45C H 1.5908 0.1888 0.8064 0.112 Uiso 0.707(14) 1 calc PR A 9
C43B C 1.4234(18) 0.1601(13) 0.8488(5) 0.026(5) Uiso 0.293(14) 1 d PD A 10
H43B H 1.4938 0.1115 0.8407 0.032 Uiso 0.293(14) 1 calc PR A 10
C44B C 1.426(3) 0.1361(16) 0.9042(6) 0.080(8) Uiso 0.293(14) 1 d PD A 10
H44D H 1.4986 0.1679 0.9136 0.120 Uiso 0.293(14) 1 calc PR A 10
H44E H 1.4439 0.0715 0.9110 0.120 Uiso 0.293(14) 1 calc PR A 10
H44F H 1.3388 0.1541 0.9223 0.120 Uiso 0.293(14) 1 calc PR A 10
C45B C 1.502(2) 0.2304(12) 0.8085(7) 0.036(5) Uiso 0.293(14) 1 d PD A 10
H45D H 1.5700 0.2586 0.8222 0.054 Uiso 0.293(14) 1 calc PR A 10
H45E H 1.4366 0.2765 0.7974 0.054 Uiso 0.293(14) 1 calc PR A 10
H45F H 1.5467 0.1991 0.7814 0.054 Uiso 0.293(14) 1 calc PR A 10
C46 C 0.9441(5) 0.0697(3) 0.82586(17) 0.0423(12) Uani 1 1 d . . .
H46 H 0.9130 0.1124 0.8503 0.051 Uiso 1 1 calc R A .
C47 C 0.8726(6) 0.1001(3) 0.78152(18) 0.0526(13) Uani 1 1 d . A .
H47A H 0.7741 0.0974 0.7910 0.079 Uiso 1 1 calc R . .
H47B H 0.9035 0.0604 0.7565 0.079 Uiso 1 1 calc R . .
H47C H 0.8951 0.1616 0.7692 0.079 Uiso 1 1 calc R . .
C48 C 0.9050(6) -0.0263(3) 0.84931(19) 0.0589(15) Uani 1 1 d . A .
H48A H 0.8060 -0.0279 0.8575 0.088 Uiso 1 1 calc R . .
H48B H 0.9462 -0.0411 0.8784 0.088 Uiso 1 1 calc R . .
H48C H 0.9382 -0.0701 0.8266 0.088 Uiso 1 1 calc R . .
C101 C 0.6206(5) 0.7408(3) 0.52673(15) 0.0330(11) Uani 1 1 d D . .
C102 C 0.6109(5) 0.6672(3) 0.50083(15) 0.0353(12) Uani 1 1 d . B .
C103 C 0.5315(5) 0.7198(3) 0.57069(15) 0.0335(11) Uani 1 1 d . B .
C51A C 0.7007(5) 0.8230(3) 0.5090(2) 0.037(6) Uiso 0.719(10) 1 d PGD B 11
C52A C 0.6310(4) 0.9060(4) 0.4976(2) 0.062(2) Uiso 0.719(10) 1 d PG B 11
H52A H 0.5347 0.9110 0.5040 0.074 Uiso 0.719(10) 1 calc PR B 11
C53A C 0.7053(7) 0.9814(3) 0.4767(3) 0.089(3) Uiso 0.719(10) 1 d PG B 11
H53A H 0.6587 1.0370 0.4691 0.107 Uiso 0.719(10) 1 calc PR B 11
C54A C 0.8492(7) 0.9739(3) 0.4672(2) 0.111(5) Uiso 0.719(10) 1 d PG B 11
H54A H 0.8988 1.0244 0.4532 0.133 Uiso 0.719(10) 1 calc PR B 11
C55A C 0.9188(5) 0.8909(4) 0.4786(3) 0.076(3) Uiso 0.719(10) 1 d PG B 11
H55A H 1.0151 0.8859 0.4722 0.091 Uiso 0.719(10) 1 calc PR B 11
C56A C 0.8446(5) 0.8155(3) 0.4995(2) 0.047(2) Uiso 0.719(10) 1 d PG B 11
H56A H 0.8912 0.7599 0.5071 0.057 Uiso 0.719(10) 1 calc PR B 11
C51B C 0.7031(14) 0.8200(8) 0.5119(5) 0.044(19) Uiso 0.281(10) 1 d PGD B 12
C52B C 0.6670(14) 0.8881(10) 0.4768(6) 0.060(6) Uiso 0.281(10) 1 d PG B 12
H52B H 0.5837 0.8867 0.4649 0.072 Uiso 0.281(10) 1 calc PR B 12
C53B C 0.7553(16) 0.9584(9) 0.4593(5) 0.075(7) Uiso 0.281(10) 1 d PG B 12
H53B H 0.7311 1.0040 0.4357 0.090 Uiso 0.281(10) 1 calc PR B 12
C54B C 0.8798(13) 0.9605(8) 0.4769(5) 0.037(4) Uiso 0.281(10) 1 d PG B 12
H54B H 0.9389 1.0075 0.4652 0.045 Uiso 0.281(10) 1 calc PR B 12
C55B C 0.9159(13) 0.8923(10) 0.5121(6) 0.096(9) Uiso 0.281(10) 1 d PG B 12
H55B H 0.9992 0.8938 0.5240 0.115 Uiso 0.281(10) 1 calc PR B 12
C56B C 0.8276(17) 0.8221(9) 0.5296(6) 0.074(7) Uiso 0.281(10) 1 d PG B 12
H56B H 0.8518 0.7765 0.5532 0.089 Uiso 0.281(10) 1 calc PR B 12
C110 C 0.6712(5) 0.6367(3) 0.45485(15) 0.0367(12) Uani 1 1 d D . .
C31A C 0.7710(4) 0.6920(3) 0.41844(14) 0.032(3) Uiso 0.736(8) 1 d PGD B 13
C32A C 0.9118(5) 0.6689(2) 0.40766(16) 0.0410(17) Uiso 0.736(8) 1 d PG B 13
H32A H 0.9483 0.6146 0.4221 0.049 Uiso 0.736(8) 1 calc PR B 13
C33A C 0.9979(4) 0.7270(3) 0.37531(17) 0.0469(18) Uiso 0.736(8) 1 d PG B 13
H33A H 1.0921 0.7115 0.3681 0.056 Uiso 0.736(8) 1 calc PR B 13
C34A C 0.9433(4) 0.8082(3) 0.35375(15) 0.0513(13) Uiso 0.736(8) 1 d PG B 13
H34D H 1.0010 0.8470 0.3321 0.062 Uiso 0.736(8) 1 calc PR B 13
C35A C 0.8025(5) 0.8313(3) 0.36453(17) 0.0534(19) Uiso 0.736(8) 1 d PG B 13
H35D H 0.7660 0.8856 0.3501 0.064 Uiso 0.736(8) 1 calc PR B 13
C36A C 0.7164(4) 0.7732(3) 0.39688(18) 0.0423(17) Uiso 0.736(8) 1 d PG B 13
H36A H 0.6222 0.7887 0.4041 0.051 Uiso 0.736(8) 1 calc PR B 13
C31B C 0.7561(12) 0.6993(8) 0.4198(4) 0.027(9) Uiso 0.264(8) 1 d PGD B 14
C32B C 0.8884(14) 0.7038(9) 0.4312(4) 0.060(6) Uiso 0.264(8) 1 d PG B 14
H32B H 0.9128 0.6705 0.4592 0.072 Uiso 0.264(8) 1 calc PR B 14
C33B C 0.9841(11) 0.7581(9) 0.4006(5) 0.058(6) Uiso 0.264(8) 1 d PG B 14
H33B H 1.0726 0.7611 0.4082 0.069 Uiso 0.264(8) 1 calc PR B 14
C34B C 0.9475(10) 0.8078(8) 0.3586(4) 0.0513(13) Uiso 0.264(8) 1 d PG B 14
H34E H 1.0116 0.8441 0.3381 0.062 Uiso 0.264(8) 1 calc PR B 14
C35B C 0.8152(12) 0.8033(7) 0.3473(3) 0.028(4) Uiso 0.264(8) 1 d PG B 14
H35E H 0.7908 0.8366 0.3192 0.034 Uiso 0.264(8) 1 calc PR B 14
C36B C 0.7195(10) 0.7490(8) 0.3779(4) 0.029(4) Uiso 0.264(8) 1 d PG B 14
H36B H 0.6310 0.7460 0.3702 0.035 Uiso 0.264(8) 1 calc PR B 14
C117 C 0.6919(6) 0.5162(3) 0.40345(16) 0.0451(15) Uani 1 1 d . . .
C118 C 0.8096(6) 0.4568(4) 0.40412(17) 0.0476(15) Uani 1 1 d . B .
C119 C 0.8556(6) 0.4136(4) 0.36238(18) 0.0532(16) Uani 1 1 d . . .
H119 H 0.9338 0.3740 0.3614 0.064 Uiso 1 1 calc R B .
C120 C 0.7872(7) 0.4285(4) 0.32239(18) 0.0539(16) Uani 1 1 d . B .
H120 H 0.8180 0.3973 0.2952 0.065 Uiso 1 1 calc R . .
C121 C 0.6747(7) 0.4885(4) 0.32229(16) 0.0547(16) Uani 1 1 d . . .
H121 H 0.6317 0.4992 0.2946 0.066 Uiso 1 1 calc R B .
C122 C 0.6234(6) 0.5341(3) 0.36311(18) 0.0487(14) Uani 1 1 d . B .
C123 C 0.8825(6) 0.4359(5) 0.4496(2) 0.0595(17) Uani 1 1 d . . .
H123 H 0.8579 0.4864 0.4698 0.071 Uiso 1 1 calc R B .
C124 C 1.0411(6) 0.4302(5) 0.4357(3) 0.086(2) Uani 1 1 d . B .
H12D H 1.0708 0.4852 0.4161 0.128 Uiso 1 1 calc R . .
H12E H 1.0687 0.3789 0.4174 0.128 Uiso 1 1 calc R . .
H12F H 1.0829 0.4228 0.4649 0.128 Uiso 1 1 calc R . .
C125 C 0.8330(6) 0.3486(4) 0.4804(2) 0.0670(17) Uani 1 1 d . B .
H12G H 0.8801 0.3377 0.5084 0.101 Uiso 1 1 calc R . .
H12H H 0.8529 0.2981 0.4611 0.101 Uiso 1 1 calc R . .
H12I H 0.7350 0.3551 0.4912 0.101 Uiso 1 1 calc R . .
C127 C 0.4975(8) 0.5986(4) 0.36328(18) 0.0649(18) Uani 1 1 d . . .
H127 H 0.4981 0.6375 0.3895 0.078 Uiso 1 1 calc R B .
C128 C 0.3616(8) 0.5474(5) 0.3756(3) 0.098(2) Uani 1 1 d . B .
H12J H 0.2838 0.5906 0.3753 0.147 Uiso 1 1 calc R . .
H12K H 0.3569 0.5140 0.4075 0.147 Uiso 1 1 calc R . .
H12L H 0.3596 0.5057 0.3518 0.147 Uiso 1 1 calc R . .
C129 C 0.4932(10) 0.6623(5) 0.3157(2) 0.107(3) Uani 1 1 d . B .
H12M H 0.4096 0.7006 0.3189 0.161 Uiso 1 1 calc R . .
H12N H 0.4955 0.6265 0.2889 0.161 Uiso 1 1 calc R . .
H12O H 0.5719 0.6997 0.3097 0.161 Uiso 1 1 calc R . .
C130 C 0.5105(5) 0.7671(3) 0.61612(15) 0.0360(11) Uani 1 1 d . . .
C131 C 0.3638(5) 0.7893(3) 0.63828(17) 0.0397(12) Uani 1 1 d . B .
C132 C 0.3234(5) 0.7951(3) 0.68833(17) 0.0532(15) Uani 1 1 d . . .
H132 H 0.3880 0.7839 0.7097 0.064 Uiso 1 1 calc R B .
C133 C 0.1840(6) 0.8180(4) 0.7061(2) 0.0621(17) Uani 1 1 d . B .
H133 H 0.1576 0.8231 0.7394 0.075 Uiso 1 1 calc R . .
C134 C 0.0869(6) 0.8328(4) 0.6760(2) 0.0639(17) Uani 1 1 d . . .
H134 H -0.0050 0.8468 0.6886 0.077 Uiso 1 1 calc R B .
C135 C 0.1252(6) 0.8271(4) 0.6266(2) 0.0638(16) Uani 1 1 d . B .
H135 H 0.0598 0.8383 0.6055 0.077 Uiso 1 1 calc R . .
C136 C 0.2643(5) 0.8042(3) 0.60820(19) 0.0515(14) Uani 1 1 d . . .
H136 H 0.2896 0.7991 0.5749 0.062 Uiso 1 1 calc R B .
C137 C 0.6343(5) 0.8261(3) 0.67283(16) 0.0404(12) Uani 1 1 d . . .
C138 C 0.6440(5) 0.7682(3) 0.71679(16) 0.0445(12) Uani 1 1 d . B .
C139 C 0.6711(5) 0.8076(3) 0.75684(17) 0.0478(13) Uani 1 1 d . . .
H139 H 0.6776 0.7709 0.7859 0.057 Uiso 1 1 calc R B .
C140 C 0.6887(5) 0.8997(4) 0.75462(18) 0.0522(14) Uani 1 1 d . B .
H140 H 0.7053 0.9247 0.7821 0.063 Uiso 1 1 calc R . .
C141 C 0.6817(5) 0.9548(4) 0.71139(18) 0.0510(14) Uani 1 1 d . . .
H141 H 0.6947 1.0169 0.7101 0.061 Uiso 1 1 calc R B .
C142 C 0.6557(5) 0.9198(3) 0.66990(16) 0.0441(12) Uani 1 1 d . B .
C143 C 0.6351(6) 0.6655(3) 0.71831(18) 0.0507(14) Uani 1 1 d . . .
H143 H 0.5729 0.6550 0.6955 0.061 Uiso 1 1 calc R B .
C144 C 0.5760(7) 0.6191(4) 0.7681(2) 0.0672(19) Uani 1 1 d . B .
H14C H 0.5730 0.5548 0.7663 0.101 Uiso 1 1 calc R . .
H14D H 0.4840 0.6442 0.7780 0.101 Uiso 1 1 calc R . .
H14E H 0.6337 0.6291 0.7916 0.101 Uiso 1 1 calc R . .
C145 C 0.7768(7) 0.6231(4) 0.6996(2) 0.0731(18) Uani 1 1 d . B .
H14F H 0.7712 0.5583 0.7006 0.110 Uiso 1 1 calc R . .
H14G H 0.8420 0.6357 0.7200 0.110 Uiso 1 1 calc R . .
H14H H 0.8068 0.6485 0.6666 0.110 Uiso 1 1 calc R . .
C146 C 0.6504(6) 0.9799(3) 0.62252(18) 0.0552(15) Uani 1 1 d D . .
H146 H 0.6667 0.9403 0.5960 0.066 Uiso 1 1 calc R B 15
C47A C 0.7647(9) 1.0486(6) 0.6124(3) 0.072(2) Uiso 0.721(6) 1 d PD B 15
H47D H 0.8534 1.0164 0.6121 0.108 Uiso 0.721(6) 1 calc PR B 15
H47E H 0.7509 1.0890 0.6375 0.108 Uiso 0.721(6) 1 calc PR B 15
H47F H 0.7613 1.0832 0.5812 0.108 Uiso 0.721(6) 1 calc PR B 15
C48A C 0.5088(9) 1.0236(6) 0.6230(3) 0.075(2) Uiso 0.721(6) 1 d PD B 15
H48D H 0.5047 1.0614 0.5928 0.112 Uiso 0.721(6) 1 calc PR B 15
H48E H 0.4876 1.0603 0.6498 0.112 Uiso 0.721(6) 1 calc PR B 15
H48F H 0.4427 0.9772 0.6268 0.112 Uiso 0.721(6) 1 calc PR B 15
C48B C 0.7911(18) 0.9814(16) 0.5911(7) 0.075(2) Uiso 0.279(6) 1 d PD B 16
H48G H 0.7853 1.0194 0.5610 0.112 Uiso 0.279(6) 1 calc PR B 16
H48H H 0.8216 0.9205 0.5841 0.112 Uiso 0.279(6) 1 calc PR B 16
H48I H 0.8559 1.0054 0.6081 0.112 Uiso 0.279(6) 1 calc PR B 16
C47B C 0.590(2) 1.0795(10) 0.6284(8) 0.072(2) Uiso 0.279(6) 1 d PD B 16
H47G H 0.5910 1.1129 0.5967 0.108 Uiso 0.279(6) 1 calc PR B 16
H47H H 0.6465 1.1089 0.6467 0.108 Uiso 0.279(6) 1 calc PR B 16
H47I H 0.4972 1.0780 0.6456 0.108 Uiso 0.279(6) 1 calc PR B 16

loop_
_atom_site_aniso_label
_atom_site_aniso_U_11
_atom_site_aniso_U_22
_atom_site_aniso_U_33
_atom_site_aniso_U_23
_atom_site_aniso_U_13
_atom_site_aniso_U_12
Ni1 0.0350(6) 0.0430(5) 0.0231(4) -0.0047(4) 0.0010(4) -0.0156(4)
Ni2 0.0448(6) 0.0402(5) 0.0236(4) -0.0090(4) 0.0069(4) -0.0190(5)
N1 0.035(2) 0.040(2) 0.0262(18) -0.0024(16) -0.0002(17) -0.0080(18)
N2 0.037(2) 0.040(2) 0.0250(17) -0.0095(16) 0.0049(17) -0.0068(18)
N3 0.045(3) 0.054(2) 0.0203(17) -0.0114(17) 0.0047(18) -0.013(2)
N4 0.035(2) 0.044(2) 0.0296(18) -0.0047(16) -0.0004(16) -0.0044(19)
N11 0.040(3) 0.041(2) 0.0224(17) -0.0086(16) 0.0068(17) -0.0135(19)
N12 0.042(3) 0.038(2) 0.0249(17) -0.0085(15) 0.0037(17) -0.0139(19)
N13 0.049(3) 0.046(2) 0.0292(19) -0.0123(17) 0.0028(19) -0.017(2)
N14 0.040(2) 0.049(2) 0.0363(19) -0.0174(17) 0.0020(17) -0.0109(19)
C1 0.036(3) 0.041(2) 0.028(2) -0.0046(19) 0.003(2) -0.015(2)
C2 0.029(3) 0.042(3) 0.027(2) -0.0024(19) -0.0034(19) -0.008(2)
C3 0.027(2) 0.043(2) 0.025(2) -0.0030(18) 0.0001(18) -0.009(2)
C17 0.060(4) 0.058(3) 0.020(2) -0.009(2) 0.009(2) -0.036(3)
C18 0.038(4) 0.108(5) 0.046(3) -0.036(3) 0.012(3) -0.032(3)
C19 0.060(4) 0.120(6) 0.059(4) -0.049(4) 0.024(3) -0.047(4)
C20 0.117(6) 0.082(5) 0.040(3) -0.029(3) 0.029(4) -0.059(5)
C21 0.155(8) 0.058(4) 0.027(3) -0.002(3) -0.007(3) -0.048(5)
C22 0.110(5) 0.046(3) 0.028(2) -0.005(2) -0.009(3) -0.039(3)
C29 0.030(3) 0.038(2) 0.027(2) -0.0005(18) -0.0028(19) -0.014(2)
C30 0.041(3) 0.039(2) 0.030(2) -0.0052(18) -0.0050(19) -0.008(2)
C31 0.048(3) 0.044(3) 0.039(2) -0.008(2) -0.008(2) -0.002(2)
C32 0.067(4) 0.057(3) 0.054(3) -0.006(3) -0.023(3) 0.012(3)
C33 0.079(5) 0.057(3) 0.040(3) -0.004(2) -0.017(3) 0.005(3)
C34 0.067(4) 0.046(3) 0.038(2) -0.003(2) -0.007(3) -0.010(3)
C35 0.048(3) 0.046(3) 0.029(2) -0.0049(19) -0.003(2) -0.007(2)
C36 0.034(3) 0.051(3) 0.029(2) -0.003(2) 0.0001(19) 0.000(2)
C37 0.036(3) 0.072(4) 0.040(3) -0.001(2) 0.002(2) 0.005(3)
C38 0.040(3) 0.104(5) 0.048(3) -0.002(3) 0.004(3) 0.010(3)
C40 0.048(4) 0.077(4) 0.044(3) -0.014(3) 0.006(3) 0.017(3)
C41 0.059(4) 0.053(3) 0.045(3) -0.014(2) -0.004(3) 0.005(3)
C42 0.034(3) 0.040(2) 0.040(2) -0.0030(19) 0.002(2) 0.001(2)
C46 0.043(3) 0.038(2) 0.047(3) -0.014(2) -0.002(2) -0.005(2)
C47 0.041(3) 0.054(3) 0.065(3) -0.011(3) -0.013(3) -0.004(3)
C48 0.062(4) 0.057(3) 0.056(3) -0.008(3) 0.002(3) -0.017(3)
C101 0.027(3) 0.038(2) 0.035(2) -0.0098(19) 0.0025(19) -0.011(2)
C102 0.040(3) 0.040(3) 0.025(2) -0.0068(19) 0.006(2) -0.015(2)
C103 0.036(3) 0.036(2) 0.029(2) -0.0069(18) 0.002(2) -0.012(2)
C110 0.039(3) 0.049(3) 0.023(2) -0.0071(19) -0.0007(19) -0.014(2)
C117 0.062(4) 0.051(3) 0.023(2) -0.010(2) 0.009(2) -0.031(3)
C118 0.047(4) 0.058(3) 0.037(3) -0.016(2) 0.010(3) -0.021(3)
C119 0.053(4) 0.064(3) 0.042(3) -0.019(2) 0.013(3) -0.027(3)
C120 0.079(4) 0.048(3) 0.034(3) -0.009(2) 0.007(3) -0.026(3)
C121 0.093(5) 0.048(3) 0.024(2) 0.000(2) -0.007(3) -0.024(3)
C122 0.065(4) 0.041(3) 0.038(3) -0.005(2) 0.004(3) -0.018(3)
C123 0.033(3) 0.099(5) 0.054(3) -0.032(3) -0.006(2) -0.015(3)
C124 0.041(4) 0.127(6) 0.097(5) -0.035(4) -0.012(3) -0.029(4)
C125 0.043(3) 0.101(5) 0.060(3) -0.004(3) -0.016(3) -0.012(3)
C127 0.105(6) 0.059(4) 0.031(3) 0.008(2) -0.013(3) -0.017(4)
C128 0.071(5) 0.098(6) 0.125(6) 0.003(5) -0.028(5) -0.007(5)
C129 0.164(9) 0.088(5) 0.054(4) 0.024(4) 0.001(5) 0.005(5)
C130 0.036(3) 0.036(2) 0.035(2) -0.0086(19) 0.002(2) -0.009(2)
C131 0.037(3) 0.039(3) 0.043(3) -0.012(2) 0.004(2) -0.010(2)
C132 0.045(3) 0.069(3) 0.047(3) -0.028(3) 0.010(2) -0.022(3)
C133 0.050(4) 0.069(4) 0.066(3) -0.031(3) 0.018(3) -0.017(3)
C134 0.042(4) 0.064(4) 0.083(4) -0.029(3) 0.013(3) -0.006(3)
C135 0.035(3) 0.076(4) 0.080(4) -0.012(3) -0.005(3) -0.005(3)
C136 0.044(3) 0.054(3) 0.053(3) -0.010(2) 0.008(3) -0.011(3)
C137 0.029(3) 0.051(3) 0.043(2) -0.021(2) 0.007(2) -0.010(2)
C138 0.038(3) 0.054(3) 0.042(3) -0.015(2) 0.001(2) -0.007(2)
C139 0.045(3) 0.060(3) 0.041(2) -0.014(2) -0.006(2) -0.006(3)
C140 0.047(3) 0.064(3) 0.051(3) -0.028(3) -0.003(2) -0.014(3)
C141 0.041(3) 0.060(3) 0.054(3) -0.024(3) 0.005(2) -0.014(3)
C142 0.039(3) 0.051(3) 0.043(3) -0.018(2) 0.003(2) -0.009(2)
C143 0.052(3) 0.057(3) 0.045(3) -0.013(2) -0.004(2) -0.009(3)
C144 0.090(5) 0.056(4) 0.054(3) 0.001(3) -0.002(3) -0.022(4)
C145 0.072(5) 0.067(4) 0.079(4) -0.021(3) -0.005(4) 0.009(3)
C146 0.063(4) 0.052(3) 0.052(3) -0.019(2) 0.001(3) -0.012(3)

loop_
_atom_type_symbol
_atom_type_description
_atom_type_scat_dispersion_real
_atom_type_scat_dispersion_imag
_atom_type_scat_source
C C 0.0033 0.0016 'International Tables Vol C Tables 4.2.6.8 and 6.1.1.4'
H H 0.0000 0.0000 'International Tables Vol C Tables 4.2.6.8 and 6.1.1.4'
N N 0.0061 0.0033 'International Tables Vol C Tables 4.2.6.8 and 6.1.1.4'
Ni Ni 0.3393 1.1124 'International Tables Vol C Tables 4.2.6.8 and 6.1.1.4'

loop_
_geom_angle_atom_site_label_1
_geom_angle_atom_site_label_2
_geom_angle_atom_site_label_3
_geom_angle
_geom_angle_site_symmetry_1
_geom_angle_site_symmetry_3
N1 Ni1 N1 179.999(1) . 2_767
N1 Ni1 N3 98.23(15) . 2_767
N1 Ni1 N3 81.77(15) 2_767 2_767
N1 Ni1 N3 81.77(15) . .
N1 Ni1 N3 98.23(15) 2_767 .
N3 Ni1 N3 179.998(1) 2_767 .
N11 Ni2 N11 180.00(17) 2_666 .
N11 Ni2 N13 97.96(14) 2_666 .
N11 Ni2 N13 82.05(14) . .
N11 Ni2 N13 82.05(14) 2_666 2_666
N11 Ni2 N13 97.95(14) . 2_666
N13 Ni2 N13 179.998(1) . 2_666
N2 N1 C2 109.3(3) . .
N2 N1 Ni1 135.5(3) . .
C2 N1 Ni1 115.1(3) . .
N1 N2 C3 106.6(3) . .
C10 N3 C17 119.5(4) . .
C10 N3 Ni1 116.3(3) . .
C17 N3 Ni1 124.2(3) . .
C29 N4 C36 123.4(4) . .
N12 N11 C102 109.3(3) . .
N12 N11 Ni2 135.4(3) . .
C102 N11 Ni2 115.3(3) . .
N11 N12 C103 106.3(3) . .
C110 N13 C117 119.6(4) . .
C110 N13 Ni2 115.3(3) . .
C117 N13 Ni2 125.1(3) . .
C130 N14 C137 126.4(4) . .
C2 C1 C3 102.8(4) . .
C2 C1 C4B 125.9(4) . .
C3 C1 C4B 128.6(4) . .
C2 C1 C4A 128.1(4) . .
C3 C1 C4A 127.8(4) . .
N1 C2 C1 109.3(3) . .
N1 C2 C10 113.3(4) . .
C1 C2 C10 137.4(4) . .
N2 C3 C1 111.9(4) . .
N2 C3 C29 117.2(3) . .
C1 C3 C29 130.8(4) . .
C5A C4A C9A 120.0 . .
C5A C4A C1 122.0(4) . .
C9A C4A C1 117.5(4) . .
C4A C5A C6A 120.0 . .
C5A C6A C7A 120.0 . .
C8A C7A C6A 120.0 . .
C7A C8A C9A 120.0 . .
C8A C9A C4A 120.0 . .
C5B C4B C9B 120.0 . .
C5B C4B C1 115.3(4) . .
C9B C4B C1 124.5(4) . .
C4B C5B C6B 120.0 . .
C7B C6B C5B 120.0 . .
C6B C7B C8B 120.0 . .
C7B C8B C9B 120.0 . .
C8B C9B C4B 120.0 . .
N3 C10 C2 113.3(4) . .
N3 C10 C11A 122.9(4) . .
C2 C10 C11A 123.8(4) . .
N3 C10 C11B 128.1(4) . .
C2 C10 C11B 118.5(4) . .
C12A C11A C16A 120.0 . .
C12A C11A C10 125.8(4) . .
C16A C11A C10 114.1(4) . .
C11A C12A C13A 120.0 . .
C14A C13A C12A 120.0 . .
C15A C14A C13A 120.0 . .
C14A C15A C16A 120.0 . .
C15A C16A C11A 120.0 . .
C12B C11B C16B 120.0 . .
C12B C11B C10 113.8(5) . .
C16B C11B C10 126.1(5) . .
C11B C12B C13B 120.0 . .
C14B C13B C12B 120.0 . .
C13B C14B C15B 120.0 . .
C16B C15B C14B 120.0 . .
C15B C16B C11B 120.0 . .
C18 C17 C22 123.7(5) . .
C18 C17 N3 118.3(5) . .
C22 C17 N3 117.7(5) . .
C19 C18 C17 117.6(6) . .
C19 C18 C23B 124.5(8) . .
C17 C18 C23B 116.0(7) . .
C19 C18 C23A 116.6(7) . .
C17 C18 C23A 125.0(5) . .
C20 C19 C18 120.2(7) . .
C19 C20 C21 121.7(6) . .
C20 C21 C22 121.2(7) . .
C26B C22 C21 119.1(8) . .
C26B C22 C17 125.0(7) . .
C21 C22 C17 115.6(7) . .
C21 C22 C26A 123.1(7) . .
C17 C22 C26A 120.9(6) . .
C25A C23A C24A 105.0(9) . .
C25A C23A C18 116.3(8) . .
C24A C23A C18 117.4(8) . .
C18 C23B C25B 112.5(10) . .
C18 C23B C24B 99.3(9) . .
C25B C23B C24B 115.2(12) . .
C28A C26A C27A 104.8(10) . .
C28A C26A C22 118.7(9) . .
C27A C26A C22 115.6(9) . .
C22 C26B C27B 109.9(10) . .
C22 C26B C28B 103.1(10) . .
C27B C26B C28B 116.7(11) . .
N4 C29 C3 117.2(4) . .
N4 C29 C30 126.5(4) . .
C3 C29 C30 116.3(4) . .
C31 C30 C35 117.9(4) . .
C31 C30 C29 119.4(4) . .
C35 C30 C29 122.7(4) . .
C32 C31 C30 121.4(5) . .
C31 C32 C33 120.3(6) . .
C34 C33 C32 119.1(5) . .
C33 C34 C35 121.2(5) . .
C34 C35 C30 120.1(5) . .
C42 C36 C37 121.1(4) . .
C42 C36 N4 122.3(4) . .
C37 C36 N4 116.3(4) . .
C38 C37 C36 117.4(5) . .
C38 C37 C43B 114.4(10) . .
C36 C37 C43B 128.0(9) . .
C38 C37 C43A 125.8(7) . .
C36 C37 C43A 116.7(6) . .
C40 C38 C37 122.2(5) . .
C41 C40 C38 119.2(5) . .
C40 C41 C42 121.6(5) . .
C36 C42 C41 118.4(4) . .
C36 C42 C46 123.2(4) . .
C41 C42 C46 118.4(4) . .
C45A C43A C37 113.5(8) . .
C45A C43A C44A 97.5(9) . .
C37 C43A C44A 98.7(7) . .
C37 C43B C44B 121.3(12) . .
C37 C43B C45B 105.2(11) . .
C44B C43B C45B 133.3(14) . .
C42 C46 C47 112.0(4) . .
C42 C46 C48 109.5(4) . .
C47 C46 C48 112.0(4) . .
C102 C101 C103 103.1(4) . .
C102 C101 C51B 128.5(7) . .
C103 C101 C51B 128.4(7) . .
C102 C101 C51A 126.6(4) . .
C103 C101 C51A 130.2(4) . .
N11 C102 C101 109.4(3) . .
N11 C102 C110 113.0(4) . .
C101 C102 C110 137.6(4) . .
N12 C103 C101 111.9(4) . .
N12 C103 C130 118.8(3) . .
C101 C103 C130 128.8(4) . .
C52A C51A C56A 120.0 . .
C52A C51A C101 119.6(4) . .
C56A C51A C101 120.1(4) . .
C53A C52A C51A 120.0 . .
C52A C53A C54A 120.0 . .
C55A C54A C53A 120.0 . .
C56A C55A C54A 120.0 . .
C55A C56A C51A 120.0 . .
C52B C51B C56B 120.0 . .
C52B C51B C101 120.9(11) . .
C56B C51B C101 118.7(11) . .
C51B C52B C53B 120.0 . .
C52B C53B C54B 120.0 . .
C53B C54B C55B 120.0 . .
C56B C55B C54B 120.0 . .
C55B C56B C51B 120.0 . .
N13 C110 C102 114.4(4) . .
N13 C110 C31B 127.3(6) . .
C102 C110 C31B 118.1(6) . .
N13 C110 C31A 123.4(4) . .
C102 C110 C31A 122.2(4) . .
C32A C31A C36A 120.0 . .
C32A C31A C110 124.0(4) . .
C36A C31A C110 115.9(4) . .
C33A C32A C31A 120.0 . .
C32A C33A C34A 120.0 . .
C35A C34A C33A 120.0 . .
C34A C35A C36A 120.0 . .
C35A C36A C31A 120.0 . .
C32B C31B C36B 120.0 . .
C32B C31B C110 112.6(8) . .
C36B C31B C110 127.4(8) . .
C31B C32B C33B 120.0 . .
C34B C33B C32B 120.0 . .
C33B C34B C35B 120.0 . .
C36B C35B C34B 120.0 . .
C35B C36B C31B 120.0 . .
C122 C117 C118 123.0(4) . .
C122 C117 N13 118.7(5) . .
C118 C117 N13 118.1(5) . .
C119 C118 C117 117.0(5) . .
C119 C118 C123 120.5(6) . .
C117 C118 C123 122.5(4) . .
C120 C119 C118 121.0(6) . .
C121 C120 C119 120.7(5) . .
C120 C121 C122 120.9(5) . .
C117 C122 C121 117.3(6) . .
C117 C122 C127 122.0(5) . .
C121 C122 C127 120.8(6) . .
C125 C123 C124 110.3(6) . .
C125 C123 C118 111.6(4) . .
C124 C123 C118 111.9(5) . .
C122 C127 C129 115.0(5) . .
C122 C127 C128 111.9(5) . .
C129 C127 C128 108.6(6) . .
N14 C130 C103 114.2(4) . .
N14 C130 C131 128.8(4) . .
C103 C130 C131 117.0(4) . .
C136 C131 C132 118.4(5) . .
C136 C131 C130 118.8(4) . .
C132 C131 C130 122.8(5) . .
C131 C132 C133 119.3(6) . .
C134 C133 C132 121.7(5) . .
C133 C134 C135 119.6(5) . .
C134 C135 C136 119.4(6) . .
C131 C136 C135 121.6(5) . .
C142 C137 N14 120.6(4) . .
C142 C137 C138 120.8(4) . .
N14 C137 C138 118.0(4) . .
C139 C138 C137 117.8(4) . .
C139 C138 C143 121.4(5) . .
C137 C138 C143 120.6(4) . .
C140 C139 C138 121.7(5) . .
C139 C140 C141 119.8(4) . .
C140 C141 C142 121.5(5) . .
C141 C142 C137 118.3(5) . .
C141 C142 C146 121.4(4) . .
C137 C142 C146 120.3(4) . .
C144 C143 C138 114.1(4) . .
C144 C143 C145 111.2(5) . .
C138 C143 C145 109.4(4) . .
C48A C146 C48B 139.9(11) . .
C48A C146 C142 109.2(5) . .
C48B C146 C142 110.8(10) . .
C48A C146 C47A 113.4(6) . .
C48B C146 C47A 46.7(9) . .
C142 C146 C47A 111.8(5) . .
C48A C146 C47B 47.4(9) . .
C48B C146 C47B 110.1(13) . .
C142 C146 C47B 114.9(9) . .
C47A C146 C47B 68.2(9) . .

loop_
_geom_bond_atom_site_label_1
_geom_bond_atom_site_label_2
_geom_bond_distance
_geom_bond_site_symmetry_2
Ni1 N1 1.890(4) .
Ni1 N1 1.891(4) 2_767
Ni1 N3 1.936(4) 2_767
Ni1 N3 1.937(4) .
Ni2 N11 1.885(3) 2_666
Ni2 N11 1.885(4) .
Ni2 N13 1.939(4) .
Ni2 N13 1.939(4) 2_666
N1 N2 1.347(5) .
N1 C2 1.375(5) .
N2 C3 1.356(5) .
N3 C10 1.311(6) .
N3 C17 1.449(5) .
N4 C29 1.281(6) .
N4 C36 1.428(5) .
N11 N12 1.349(5) .
N11 C102 1.378(5) .
N12 C103 1.356(5) .
N13 C110 1.314(5) .
N13 C117 1.448(5) .
N14 C130 1.282(6) .
N14 C137 1.418(5) .
C1 C2 1.401(6) .
C1 C3 1.401(5) .
C1 C4B 1.482(5) .
C1 C4A 1.558(6) .
C2 C10 1.441(6) .
C3 C29 1.488(6) .
C4A C5A 1.3900 .
C4A C9A 1.3900 .
C5A C6A 1.3900 .
C6A C7A 1.3900 .
C7A C8A 1.3900 .
C8A C9A 1.3900 .
C4B C5B 1.3900 .
C4B C9B 1.3900 .
C5B C6B 1.3900 .
C6B C7B 1.3900 .
C7B C8B 1.3900 .
C8B C9B 1.3900 .
C10 C11A 1.469(5) .
C10 C11B 1.501(6) .
C11A C12A 1.3900 .
C11A C16A 1.3900 .
C12A C13A 1.3900 .
C13A C14A 1.3900 .
C14A C15A 1.3900 .
C15A C16A 1.3900 .
C11B C12B 1.3900 .
C11B C16B 1.3900 .
C12B C13B 1.3900 .
C13B C14B 1.3900 .
C14B C15B 1.3900 .
C15B C16B 1.3900 .
C17 C18 1.399(9) .
C17 C22 1.410(8) .
C18 C19 1.392(7) .
C18 C23B 1.412(12) .
C18 C23A 1.606(11) .
C19 C20 1.370(10) .
C20 C21 1.379(10) .
C21 C22 1.403(7) .
C22 C26B 1.373(13) .
C22 C26A 1.605(13) .
C23A C25A 1.549(11) .
C23A C24A 1.560(11) .
C23B C25B 1.504(13) .
C23B C24B 1.515(13) .
C26A C28A 1.539(12) .
C26A C27A 1.573(12) .
C26B C27B 1.507(12) .
C26B C28B 1.538(13) .
C29 C30 1.491(6) .
C30 C31 1.386(7) .
C30 C35 1.407(5) .
C31 C32 1.381(7) .
C32 C33 1.387(7) .
C33 C34 1.368(8) .
C34 C35 1.390(7) .
C36 C42 1.399(6) .
C36 C37 1.419(7) .
C37 C38 1.400(7) .
C37 C43B 1.435(13) .
C37 C43A 1.562(11) .
C38 C40 1.384(8) .
C40 C41 1.375(8) .
C41 C42 1.408(6) .
C42 C46 1.517(7) .
C43A C45A 1.536(10) .
C43A C44A 1.661(12) .
C43B C44B 1.547(14) .
C43B C45B 1.577(13) .
C46 C47 1.524(7) .
C46 C48 1.537(6) .
C101 C102 1.388(6) .
C101 C103 1.399(5) .
C101 C51B 1.449(9) .
C101 C51A 1.483(5) .
C102 C110 1.429(6) .
C103 C130 1.493(6) .
C51A C52A 1.3900 .
C51A C56A 1.3900 .
C52A C53A 1.3900 .
C53A C54A 1.3900 .
C54A C55A 1.3900 .
C55A C56A 1.3900 .
C51B C52B 1.3900 .
C51B C56B 1.3900 .
C52B C53B 1.3900 .
C53B C54B 1.3900 .
C54B C55B 1.3900 .
C55B C56B 1.3900 .
C110 C31B 1.459(8) .
C110 C31A 1.498(5) .
C31A C32A 1.3900 .
C31A C36A 1.3900 .
C32A C33A 1.3900 .
C33A C34A 1.3900 .
C34A C35A 1.3900 .
C35A C36A 1.3900 .
C31B C32B 1.3900 .
C31B C36B 1.3900 .
C32B C33B 1.3900 .
C33B C34B 1.3900 .
C34B C35B 1.3900 .
C35B C36B 1.3900 .
C117 C122 1.390(8) .
C117 C118 1.400(8) .
C118 C119 1.387(6) .
C118 C123 1.543(8) .
C119 C120 1.379(8) .
C120 C121 1.366(8) .
C121 C122 1.394(7) .
C122 C127 1.505(9) .
C123 C125 1.525(8) .
C123 C124 1.537(8) .
C127 C129 1.537(7) .
C127 C128 1.546(9) .
C130 C131 1.498(6) .
C131 C136 1.375(7) .
C131 C132 1.396(6) .
C132 C133 1.407(7) .
C133 C134 1.358(8) .
C134 C135 1.376(8) .
C135 C136 1.409(7) .
C137 C142 1.404(6) .
C137 C138 1.422(7) .
C138 C139 1.386(6) .
C138 C143 1.520(7) .
C139 C140 1.375(7) .
C140 C141 1.381(7) .
C141 C142 1.385(6) .
C142 C146 1.508(7) .
C143 C144 1.517(7) .
C143 C145 1.520(8) .
C146 C48A 1.487(9) .
C146 C48B 1.508(14) .
C146 C47A 1.532(8) .
C146 C47B 1.562(14) .
